data_4320062
loop_
_publ_author_name
'Hyungphil Chun'
'Claudio Nazari Verani'
'Phalguni Chaudhuri'
'Eberhard Bothe'
'Eckhard Bill'
'Thomas Weyherm\"uller'
'Karl Wieghardt'

_publ_section_title
;
 Molecular and Electronic Structure of Octahedral o-Aminophenolato and
 o-Iminobenzosemiquinonato Complexes of V(V), Cr(III), Fe(III), and
 Co(III). Experimental Determination of Oxidation Levels of Ligands and
 Metal Ions
;
_journal_name_full 'Inorganic Chemistry'
_journal_page_first 4157
_journal_page_last 4166
_journal_paper_doi 10.1021/ic010106a
_journal_volume 40
_journal_year 2001
_chemical_formula_sum 'C32 H50 N3 O3 V'
_chemical_formula_weight 575.69
_chemical_name_systematic
; 
 ? 
;
_space_group_IT_number 15
_symmetry_cell_setting monoclinic
_symmetry_space_group_name_Hall '-C 2yc'
_symmetry_space_group_name_H-M 'C 1 2/c 1'
_atom_sites_solution_hydrogens geom
_atom_sites_solution_primary direct
_atom_sites_solution_secondary difmap
_audit_creation_method SHELXL
_cell_angle_alpha 90.00
_cell_angle_beta 105.33(2)
_cell_angle_gamma 90.00
_cell_formula_units_Z 8
_cell_length_a 34.225(5)
_cell_length_b 6.7592(8)
_cell_length_c 28.552(3)
_cell_measurement_reflns_used 5186
_cell_measurement_temperature 100(2)
_cell_volume 6370.0(15)
_computing_structure_refinement 'SHELXL-93 (Sheldrick, 1993)'
_computing_structure_solution 'SHELXS-86 (Sheldrick, 1990)'
_diffrn_ambient_temperature 100(2)
_diffrn_measurement_device 'Siemens SMART CCD Detector'
_diffrn_measurement_method '\w, 0.3 deg./frame'
_diffrn_radiation_monochromator graphite
_diffrn_radiation_source 'fine-focus sealed tube'
_diffrn_radiation_type MoK\a
_diffrn_radiation_wavelength 0.71073
_diffrn_reflns_av_R_equivalents 0.1009
_diffrn_reflns_av_sigmaI/netI 0.0756
_diffrn_reflns_limit_h_max 50
_diffrn_reflns_limit_h_min -51
_diffrn_reflns_limit_k_max 10
_diffrn_reflns_limit_k_min -10
_diffrn_reflns_limit_l_max 42
_diffrn_reflns_limit_l_min -23
_diffrn_reflns_number 23229
_diffrn_reflns_theta_max 25.00
_diffrn_reflns_theta_min 1.66
_exptl_absorpt_coefficient_mu 0.346
_exptl_absorpt_correction_T_max 0.9548
_exptl_absorpt_correction_T_min 0.8851
_exptl_absorpt_correction_type 'Gaussian, Face Indexed'
_exptl_crystal_colour 'dark violet'
_exptl_crystal_density_diffrn 1.201
_exptl_crystal_description 'opaque column'
_exptl_crystal_F_000 2480
_exptl_crystal_size_max 0.56
_exptl_crystal_size_mid 0.22
_exptl_crystal_size_min 0.14
_refine_diff_density_max 2.247
_refine_diff_density_min -0.469
_refine_diff_density_rms 0.090
_refine_ls_extinction_method none
_refine_ls_goodness_of_fit_all 1.045
_refine_ls_goodness_of_fit_obs 1.135
_refine_ls_matrix_type full
_refine_ls_number_parameters 352
_refine_ls_number_reflns 5503
_refine_ls_number_restraints 0
_refine_ls_restrained_S_all 1.058
_refine_ls_restrained_S_obs 1.135
_refine_ls_R_factor_all 0.1081
_refine_ls_R_factor_obs 0.0714
_refine_ls_shift/esd_max 0.000
_refine_ls_shift/esd_mean 0.000
_refine_ls_structure_factor_coef Fsqd
_refine_ls_weighting_details 'w=1/[\s^2^(Fo^2^)+(0.1012P)^2^+11.9090P] where P=(Fo^2^+2Fc^2^)/3'
_refine_ls_weighting_scheme calc
_refine_ls_wR_factor_all 0.1887
_refine_ls_wR_factor_obs 0.1678
_reflns_number_observed 3880
_reflns_number_total 5539
_reflns_observed_criterion >2sigma(I)
_cod_data_source_file ic010106a_5.cif
_cod_data_source_block 6
_cod_depositor_comments
;
The following automatic conversions were performed:

'_symmetry_cell_setting' value 'Monoclinic' changed to 'monoclinic'
according to the built-in table from CIF Core dictionary named
'cif_core.dic' version 2.4.1 from 2010-06-29.

Automatic conversion script
Id: cif_fix_values 1646 2011-03-28 12:23:43Z adriana 

The following automatic conversions were performed:

'_refine_ls_weighting_scheme' value 'calc
w=1/[\s^2^(Fo^2^)+(0.1012P)^2^+11.9090P] where P=(Fo^2^+2Fc^2^)/3'
was changed to 'calc'. New tag '_refine_ls_weighting_details' was
created. The value of the new tag was set to
'w=1/[\s^2^(Fo^2^)+(0.1012P)^2^+11.9090P] where P=(Fo^2^+2Fc^2^)/3'.

Automatic conversion script
Id: cif_fix_values 3143 2015-03-26 13:38:13Z robertas 
;
_cod_original_cell_volume 6370.0(14)
_cod_database_code 4320062

loop_
_symmetry_equiv_pos_as_xyz
'x, y, z'
'-x, y, -z+1/2'
'x+1/2, y+1/2, z'
'-x+1/2, y+1/2, -z+1/2'
'-x, -y, -z'
'x, -y, z-1/2'
'-x+1/2, -y+1/2, -z'
'x+1/2, -y+1/2, z-1/2'

loop_
_atom_site_aniso_label
_atom_site_aniso_U_11
_atom_site_aniso_U_22
_atom_site_aniso_U_33
_atom_site_aniso_U_23
_atom_site_aniso_U_13
_atom_site_aniso_U_12
V1 0.0147(4) 0.0158(4) 0.0135(3) -0.0004(3) 0.0019(2) 0.0003(3)
N1 0.015(2) 0.020(2) 0.012(2) -0.0024(13) 0.0019(13) 0.0019(14)
O1 0.0139(14) 0.0177(15) 0.0183(14) -0.0024(11) 0.0045(11) -0.0004(11)
N2 0.018(2) 0.018(2) 0.012(2) -0.0007(13) -0.0009(13) 0.0029(14)
O2 0.0203(15) 0.018(2) 0.0146(14) -0.0010(11) 0.0003(11) 0.0024(12)
N3 0.020(2) 0.027(2) 0.015(2) -0.0008(14) 0.0041(14) 0.0024(15)
O3 0.0185(15) 0.024(2) 0.0162(14) -0.0023(11) 0.0032(11) -0.0005(12)
C1 0.017(2) 0.020(2) 0.019(2) 0.002(2) 0.002(2) -0.003(2)
C2 0.019(2) 0.018(2) 0.021(2) 0.005(2) 0.004(2) 0.002(2)
C3 0.020(2) 0.027(2) 0.029(2) 0.002(2) 0.007(2) 0.000(2)
C4 0.016(2) 0.028(3) 0.030(2) 0.000(2) 0.004(2) -0.001(2)
C5 0.018(2) 0.019(2) 0.022(2) -0.003(2) -0.001(2) -0.002(2)
C6 0.019(2) 0.017(2) 0.019(2) 0.000(2) 0.003(2) 0.002(2)
C7 0.020(2) 0.018(2) 0.023(2) -0.002(2) 0.005(2) 0.001(2)
C8 0.028(2) 0.014(2) 0.018(2) 0.002(2) 0.003(2) 0.001(2)
C9 0.017(2) 0.034(3) 0.038(3) 0.008(2) 0.009(2) 0.006(2)
C10 0.034(3) 0.078(4) 0.017(2) 0.001(2) 0.005(2) 0.028(3)
C11 0.021(2) 0.019(2) 0.018(2) 0.000(2) 0.004(2) -0.004(2)
C12 0.022(2) 0.017(2) 0.017(2) -0.004(2) 0.004(2) -0.007(2)
C13 0.026(2) 0.016(2) 0.021(2) 0.000(2) 0.000(2) -0.005(2)
C14 0.033(2) 0.023(2) 0.021(2) 0.001(2) -0.001(2) -0.006(2)
C15 0.033(3) 0.027(3) 0.024(2) -0.005(2) 0.007(2) -0.007(2)
C16 0.031(3) 0.030(3) 0.021(2) -0.003(2) 0.010(2) 0.003(2)
C17 0.017(2) 0.026(2) 0.023(2) -0.002(2) 0.005(2) 0.000(2)
C18 0.029(2) 0.031(3) 0.025(2) 0.000(2) 0.009(2) -0.001(2)
C19 0.030(2) 0.024(2) 0.029(2) -0.003(2) 0.012(2) 0.001(2)
C20 0.029(3) 0.040(3) 0.036(3) -0.006(2) 0.018(2) 0.000(2)
C21 0.013(2) 0.037(3) 0.041(3) -0.001(2) 0.005(2) -0.003(2)
C22 0.023(2) 0.044(3) 0.034(3) 0.000(2) 0.004(2) -0.016(2)
C23 0.024(3) 0.047(3) 0.046(3) 0.007(2) -0.008(2) -0.005(2)
C24 0.019(3) 0.056(4) 0.080(4) -0.024(3) 0.012(3) -0.011(2)
C25 0.029(2) 0.024(2) 0.015(2) 0.002(2) -0.006(2) 0.001(2)
C26 0.048(3) 0.028(3) 0.023(2) -0.001(2) -0.008(2) 0.007(2)
C27 0.040(3) 0.028(3) 0.023(2) 0.002(2) -0.010(2) 0.005(2)
C28 0.028(3) 0.050(3) 0.042(3) 0.011(2) 0.005(2) 0.008(2)
C29 0.048(3) 0.040(3) 0.014(2) -0.006(2) 0.008(2) -0.002(2)
C30 0.055(3) 0.048(3) 0.024(3) -0.004(2) 0.018(2) 0.009(3)
C31 0.090(5) 0.048(4) 0.035(3) -0.017(3) 0.028(3) -0.018(3)
C32 0.052(3) 0.067(4) 0.019(2) -0.002(2) 0.009(2) 0.000(3)

loop_
_atom_site_label
_atom_site_type_symbol
_atom_site_fract_x
_atom_site_fract_y
_atom_site_fract_z
_atom_site_U_iso_or_equiv
_atom_site_thermal_displace_type
_atom_site_occupancy
_atom_site_calc_flag
_atom_site_refinement_flags
_atom_site_disorder_group
V1 V 0.19626(2) 0.77535(9) 0.41484(2) 0.0150(2) Uani 1 d . .
N1 N 0.14907(9) 0.5270(5) 0.38886(11) 0.0161(7) Uani 1 d . .
H1 H 0.14139(9) 0.5259(5) 0.35508(11) 0.019 Uiso 1 calc R .
O1 O 0.15873(7) 0.8135(4) 0.45372(9) 0.0166(6) Uani 1 d . .
N2 N 0.22533(9) 0.5218(5) 0.45316(11) 0.0169(7) Uani 1 d . .
H2 H 0.23674(9) 0.5625(5) 0.48495(11) 0.020 Uiso 1 calc R .
O2 O 0.16421(8) 0.9006(4) 0.35781(9) 0.0186(6) Uani 1 d . .
N3 N 0.22058(10) 0.6623(5) 0.36654(11) 0.0210(8) Uani 1 d . .
O3 O 0.23200(8) 0.9157(4) 0.44723(9) 0.0197(6) Uani 1 d . .
C1 C 0.12158(11) 0.7302(6) 0.44155(14) 0.0192(9) Uani 1 d . .
C2 C 0.09048(12) 0.7836(6) 0.46296(14) 0.0197(9) Uani 1 d . .
C3 C 0.05248(12) 0.6971(6) 0.44342(15) 0.0255(10) Uani 1 d . .
H3 H 0.03073(12) 0.7368(6) 0.45619(15) 0.031 Uiso 1 calc R .
C4 C 0.04453(12) 0.5557(7) 0.4063(2) 0.0253(10) Uani 1 d . .
C5 C 0.07660(12) 0.4965(6) 0.38883(15) 0.0206(9) Uani 1 d . .
H5 H 0.07271(12) 0.3961(6) 0.36476(15) 0.025 Uiso 1 calc R .
C6 C 0.11431(12) 0.5819(6) 0.40607(14) 0.0188(9) Uani 1 d . .
C7 C 0.16715(12) 0.3334(6) 0.40632(14) 0.0203(9) Uani 1 d . .
H7A H 0.18154(12) 0.2789(6) 0.38332(14) 0.024 Uiso 1 calc R .
H7B H 0.14567(12) 0.2389(6) 0.40876(14) 0.024 Uiso 1 calc R .
C8 C 0.19655(12) 0.3631(6) 0.45575(14) 0.0204(9) Uani 1 d . .
H8A H 0.18147(12) 0.3985(6) 0.47974(14) 0.024 Uiso 1 calc R .
H8B H 0.21149(12) 0.2386(6) 0.46648(14) 0.024 Uiso 1 calc R .
C9 C 0.25965(13) 0.4675(7) 0.4330(2) 0.0294(11) Uani 1 d . .
H9A H 0.28382(13) 0.5454(7) 0.4497(2) 0.035 Uiso 1 calc R .
H9B H 0.26614(13) 0.3258(7) 0.4395(2) 0.035 Uiso 1 calc R .
C10 C 0.25056(15) 0.5038(9) 0.3800(2) 0.0432(14) Uani 1 d . .
H10A H 0.27566(15) 0.5418(9) 0.3713(2) 0.052 Uiso 1 calc R .
H10B H 0.23989(15) 0.3814(9) 0.3621(2) 0.052 Uiso 1 calc R .
C11 C 0.19754(12) 0.6796(6) 0.31960(14) 0.0197(9) Uani 1 d . .
C12 C 0.16568(12) 0.8181(6) 0.31537(14) 0.0189(9) Uani 1 d . .
C13 C 0.13870(12) 0.8586(6) 0.26981(14) 0.0219(9) Uani 1 d . .
C14 C 0.14677(13) 0.7651(6) 0.22978(15) 0.0270(10) Uani 1 d . .
H14 H 0.12921(13) 0.7918(6) 0.19863(15) 0.032 Uiso 1 calc R .
C15 C 0.17899(13) 0.6348(7) 0.2326(2) 0.0278(10) Uani 1 d . .
C16 C 0.20350(13) 0.5867(7) 0.27794(15) 0.0264(10) Uani 1 d . .
H16 H 0.22435(13) 0.4910(7) 0.28098(15) 0.032 Uiso 1 calc R .
C17 C 0.09857(12) 0.9225(6) 0.50687(15) 0.0222(9) Uani 1 d . .
C18 C 0.13011(13) 0.8221(7) 0.5490(2) 0.0282(10) Uani 1 d . .
H18A H 0.11975(13) 0.6934(7) 0.5560(2) 0.042 Uiso 1 calc R .
H18B H 0.13517(13) 0.9061(7) 0.5779(2) 0.042 Uiso 1 calc R .
H18C H 0.15545(13) 0.8030(7) 0.5397(2) 0.042 Uiso 1 calc R .
C19 C 0.11478(13) 1.1232(6) 0.4959(2) 0.0266(10) Uani 1 d . .
H19A H 0.11956(13) 1.2076(6) 0.5248(2) 0.040 Uiso 1 calc R .
H19B H 0.09490(13) 1.1864(6) 0.4690(2) 0.040 Uiso 1 calc R .
H19C H 0.14026(13) 1.1043(6) 0.4870(2) 0.040 Uiso 1 calc R .
C20 C 0.06049(13) 0.9613(7) 0.5248(2) 0.0332(11) Uani 1 d . .
H20A H 0.04935(13) 0.8350(7) 0.5322(2) 0.050 Uiso 1 calc R .
H20B H 0.04015(13) 1.0305(7) 0.4995(2) 0.050 Uiso 1 calc R .
H20C H 0.06779(13) 1.0431(7) 0.5542(2) 0.050 Uiso 1 calc R .
C21 C 0.00188(12) 0.4692(7) 0.3838(2) 0.0309(11) Uani 1 d . .
C22 C 0.00304(13) 0.2463(7) 0.3930(2) 0.0347(11) Uani 1 d . .
H22A H 0.02371(13) 0.1857(7) 0.3795(2) 0.052 Uiso 1 calc R .
H22B H -0.02349(13) 0.1889(7) 0.3773(2) 0.052 Uiso 1 calc R .
H22C H 0.00964(13) 0.2213(7) 0.4280(2) 0.052 Uiso 1 calc R .
C23 C -0.00978(14) 0.5072(8) 0.3287(2) 0.0420(13) Uani 1 d . .
H23A H 0.01071(14) 0.4488(8) 0.3146(2) 0.063 Uiso 1 calc R .
H23B H -0.01127(14) 0.6501(8) 0.3226(2) 0.063 Uiso 1 calc R .
H23C H -0.03621(14) 0.4470(8) 0.3139(2) 0.063 Uiso 1 calc R .
C24 C -0.03007(14) 0.5605(9) 0.4047(2) 0.052(2) Uani 1 d . .
H24A H -0.03104(14) 0.7036(9) 0.3990(2) 0.078 Uiso 1 calc R .
H24B H -0.02339(14) 0.5348(9) 0.4398(2) 0.078 Uiso 1 calc R .
H24C H -0.05652(14) 0.5023(9) 0.3891(2) 0.078 Uiso 1 calc R .
C25 C 0.10101(13) 0.9920(6) 0.26542(14) 0.0248(10) Uani 1 d . .
C26 C 0.11452(15) 1.2017(7) 0.2840(2) 0.0363(12) Uani 1 d . .
H26A H 0.13163(15) 1.2580(7) 0.2647(2) 0.054 Uiso 1 calc R .
H26B H 0.12991(15) 1.1950(7) 0.3182(2) 0.054 Uiso 1 calc R .
H26C H 0.09061(15) 1.2856(7) 0.2809(2) 0.054 Uiso 1 calc R .
C27 C 0.07560(14) 1.0101(7) 0.2125(2) 0.0341(12) Uani 1 d . .
H27A H 0.09218(14) 1.0680(7) 0.1928(2) 0.051 Uiso 1 calc R .
H27B H 0.05213(14) 1.0953(7) 0.2110(2) 0.051 Uiso 1 calc R .
H27C H 0.06627(14) 0.8786(7) 0.1999(2) 0.051 Uiso 1 calc R .
C28 C 0.07426(14) 0.9015(8) 0.2950(2) 0.0407(13) Uani 1 d . .
H28A H 0.08989(14) 0.8885(8) 0.3290(2) 0.061 Uiso 1 calc R .
H28B H 0.06495(14) 0.7706(8) 0.2820(2) 0.061 Uiso 1 calc R .
H28C H 0.05081(14) 0.9873(8) 0.2931(2) 0.061 Uiso 1 calc R .
C29 C 0.1870(2) 0.5371(7) 0.18692(15) 0.0344(12) Uani 1 d . .
C30 C 0.2321(2) 0.5436(8) 0.1900(2) 0.0409(13) Uani 1 d . .
H30A H 0.2412(2) 0.6815(8) 0.1919(2) 0.061 Uiso 1 calc R .
H30B H 0.2369(2) 0.4813(8) 0.1611(2) 0.061 Uiso 1 calc R .
H30C H 0.2472(2) 0.4721(8) 0.2191(2) 0.061 Uiso 1 calc R .
C31 C 0.1728(2) 0.3214(8) 0.1839(2) 0.055(2) Uani 1 d . .
H31A H 0.1438(2) 0.3170(8) 0.1820(2) 0.083 Uiso 1 calc R .
H31B H 0.1879(2) 0.2501(8) 0.2130(2) 0.083 Uiso 1 calc R .
H31C H 0.1777(2) 0.2593(8) 0.1550(2) 0.083 Uiso 1 calc R .
C32 C 0.1644(2) 0.6450(9) 0.1399(2) 0.0460(14) Uani 1 d . .
H32A H 0.1352(2) 0.6430(9) 0.1370(2) 0.069 Uiso 1 calc R .
H32B H 0.1698(2) 0.5781(9) 0.1118(2) 0.069 Uiso 1 calc R .
H32C H 0.1737(2) 0.7823(9) 0.1411(2) 0.069 Uiso 1 calc R .

loop_
_atom_type_symbol
_atom_type_description
_atom_type_scat_dispersion_real
_atom_type_scat_dispersion_imag
_atom_type_scat_source
C C 0.0033 0.0016 'International Tables Vol C Tables 4.2.6.8 and 6.1.1.4'
H H 0.0000 0.0000 'International Tables Vol C Tables 4.2.6.8 and 6.1.1.4'
N N 0.0061 0.0033 'International Tables Vol C Tables 4.2.6.8 and 6.1.1.4'
O O 0.0106 0.0060 'International Tables Vol C Tables 4.2.6.8 and 6.1.1.4'
V V 0.3005 0.5294 'International Tables Vol C Tables 4.2.6.8 and 6.1.1.4'

loop_
_geom_angle_atom_site_label_1
_geom_angle_atom_site_label_2
_geom_angle_atom_site_label_3
_geom_angle
_geom_angle_site_symmetry_1
_geom_angle_site_symmetry_3
_geom_angle_publ_flag
O3 V1 O2 113.76(13) . . ?
O3 V1 O1 96.32(12) . . ?
O2 V1 O1 96.45(11) . . ?
O3 V1 N3 103.51(14) . . ?
O2 V1 N3 79.99(12) . . ?
O1 V1 N3 159.62(13) . . ?
O3 V1 N2 89.91(13) . . ?
O2 V1 N2 151.75(12) . . ?
O1 V1 N2 95.95(12) . . ?
N3 V1 N2 79.57(13) . . ?
O3 V1 N1 164.00(13) . . ?
O2 V1 N1 81.53(11) . . ?
O1 V1 N1 76.47(11) . . ?
N3 V1 N1 83.15(13) . . ?
N2 V1 N1 76.86(12) . . ?
C6 N1 C7 114.8(3) . . ?
C6 N1 V1 105.8(2) . . ?
C7 N1 V1 109.9(2) . . ?
C1 O1 V1 121.5(2) . . ?
C8 N2 C9 116.6(3) . . ?
C8 N2 V1 112.6(2) . . ?
C9 N2 V1 108.0(2) . . ?
C12 O2 V1 115.8(2) . . ?
C11 N3 C10 120.2(3) . . ?
C11 N3 V1 114.6(3) . . ?
C10 N3 V1 120.2(3) . . ?
O1 C1 C6 117.4(3) . . ?
O1 C1 C2 123.4(4) . . ?
C6 C1 C2 119.2(4) . . ?
C3 C2 C1 116.7(4) . . ?
C3 C2 C17 122.0(4) . . ?
C1 C2 C17 121.2(3) . . ?
C4 C3 C2 124.1(4) . . ?
C5 C4 C3 117.3(4) . . ?
C5 C4 C21 119.6(4) . . ?
C3 C4 C21 123.1(4) . . ?
C4 C5 C6 120.5(4) . . ?
C5 C6 C1 121.9(4) . . ?
C5 C6 N1 123.1(4) . . ?
C1 C6 N1 115.1(3) . . ?
N1 C7 C8 108.2(3) . . ?
N2 C8 C7 109.8(3) . . ?
C10 C9 N2 112.4(3) . . ?
N3 C10 C9 109.5(4) . . ?
N3 C11 C16 128.0(4) . . ?
N3 C11 C12 111.8(3) . . ?
C16 C11 C12 120.2(4) . . ?
O2 C12 C13 125.4(4) . . ?
O2 C12 C11 114.0(3) . . ?
C13 C12 C11 120.6(3) . . ?
C14 C13 C12 116.4(4) . . ?
C14 C13 C25 122.5(4) . . ?
C12 C13 C25 121.0(4) . . ?
C13 C14 C15 124.3(4) . . ?
C16 C15 C14 118.4(4) . . ?
C16 C15 C29 119.3(4) . . ?
C14 C15 C29 122.3(4) . . ?
C15 C16 C11 120.0(4) . . ?
C19 C17 C2 111.9(3) . . ?
C19 C17 C20 107.5(4) . . ?
C2 C17 C20 113.0(3) . . ?
C19 C17 C18 109.4(3) . . ?
C2 C17 C18 107.8(3) . . ?
C20 C17 C18 107.1(3) . . ?
C24 C21 C22 108.9(4) . . ?
C24 C21 C23 108.5(4) . . ?
C22 C21 C23 109.1(4) . . ?
C24 C21 C4 112.6(4) . . ?
C22 C21 C4 108.8(4) . . ?
C23 C21 C4 108.8(4) . . ?
C28 C25 C27 108.0(4) . . ?
C28 C25 C26 110.3(4) . . ?
C27 C25 C26 107.8(3) . . ?
C28 C25 C13 109.2(3) . . ?
C27 C25 C13 111.6(4) . . ?
C26 C25 C13 109.8(3) . . ?
C30 C29 C31 109.4(4) . . ?
C30 C29 C32 107.8(4) . . ?
C31 C29 C32 108.8(4) . . ?
C30 C29 C15 110.0(4) . . ?
C31 C29 C15 109.2(4) . . ?
C32 C29 C15 111.7(4) . . ?

loop_
_geom_bond_atom_site_label_1
_geom_bond_atom_site_label_2
_geom_bond_distance
_geom_bond_site_symmetry_2
_geom_bond_publ_flag
V1 O3 1.629(3) . ?
V1 O2 1.904(3) . ?
V1 O1 1.924(2) . ?
V1 N3 1.946(3) . ?
V1 N2 2.133(3) . ?
V1 N1 2.311(3) . ?
N1 C6 1.451(5) . ?
N1 C7 1.477(5) . ?
O1 C1 1.349(5) . ?
N2 C8 1.471(5) . ?
N2 C9 1.484(5) . ?
O2 C12 1.347(5) . ?
N3 C11 1.368(5) . ?
N3 C10 1.463(6) . ?
C1 C6 1.400(6) . ?
C1 C2 1.407(5) . ?
C2 C3 1.400(6) . ?
C2 C17 1.532(6) . ?
C3 C4 1.399(6) . ?
C4 C5 1.379(6) . ?
C4 C21 1.546(6) . ?
C5 C6 1.380(6) . ?
C7 C8 1.515(5) . ?
C9 C10 1.482(6) . ?
C11 C16 1.407(6) . ?
C11 C12 1.418(6) . ?
C12 C13 1.409(5) . ?
C13 C14 1.396(6) . ?
C13 C25 1.551(6) . ?
C14 C15 1.397(6) . ?
C15 C16 1.384(6) . ?
C15 C29 1.549(6) . ?
C17 C19 1.529(6) . ?
C17 C20 1.544(6) . ?
C17 C18 1.544(6) . ?
C21 C24 1.510(6) . ?
C21 C22 1.528(7) . ?
C21 C23 1.539(7) . ?
C25 C28 1.528(6) . ?
C25 C27 1.537(6) . ?
C25 C26 1.541(6) . ?
C29 C30 1.522(7) . ?
C29 C31 1.532(7) . ?
C29 C32 1.544(7) . ?
